data_2216164
loop_
_publ_author_name
'K. Chinnakali'
'D. Sudha'
'M. Jayagopi'
'R. Raghunathan'
'Hoong-Kun Fun'

_publ_section_title
4,4-Dimethyl-2-tosyl-2,3,3a,4-tetrahydro-1<i>H</i>,10<i>H</i>-pyrrolo[3,4-<i>c</i>]pyrano[6,5-<i>b</i>]indan-10-one
_journal_coeditor_code WN2211
_journal_issue 11
_journal_name_full 'Acta Crystallographica Section E'
_journal_page_first o4438
_journal_page_last o4438
_journal_paper_doi 10.1107/S1600536807052233
_journal_volume 63
_journal_year 2007
_chemical_formula_iupac 'C23 H23 N O4 S'
_chemical_formula_moiety 'C23 H23 N O4 S'
_chemical_formula_sum 'C23 H23 N O4 S'
_chemical_formula_weight 409.48
_chemical_name_systematic
;
4,4-Dimethyl-2-tosyl-2,3,3a,4-tetrahydro-1H,10H-
pyrrolo[3,4-c]pyrano[6,5-b]indan-10-one
;
_space_group_IT_number 2
_symmetry_cell_setting triclinic
_symmetry_space_group_name_Hall '-P 1'
_symmetry_space_group_name_H-M 'P -1'
_atom_sites_solution_hydrogens geom
_atom_sites_solution_primary direct
_atom_sites_solution_secondary difmap
_audit_creation_method SHELXL97
_cell_angle_alpha 104.5570(10)
_cell_angle_beta 99.1820(10)
_cell_angle_gamma 93.1920(10)
_cell_formula_units_Z 2
_cell_length_a 8.0219(2)
_cell_length_b 8.6106(2)
_cell_length_c 15.0432(4)
_cell_measurement_reflns_used 8302
_cell_measurement_temperature 100.00(10)
_cell_measurement_theta_max 40.152
_cell_measurement_theta_min 2.456
_cell_volume 987.84(4)
_computing_cell_refinement 'APEX2 (Bruker, 2005)'
_computing_data_collection 'APEX2 (Bruker, 2005)'
_computing_data_reduction 'SAINT (Bruker, 2005)'
_computing_molecular_graphics 'SHELXTL (Sheldrick, 1998)'
_computing_publication_material
;
SHELXTL (Sheldrick, 1998) and PLATON (Spek, 2003)
;
_computing_structure_refinement 'SHELXTL (Sheldrick, 1998)'
_computing_structure_solution 'SHELXTL (Sheldrick, 1998)'
_diffrn_ambient_temperature 100.00(10)
_diffrn_detector_area_resol_mean 8.33
_diffrn_measured_fraction_theta_full 0.994
_diffrn_measured_fraction_theta_max 0.994
_diffrn_measurement_device_type 'Bruker SMART APEXII CCD area-detector'
_diffrn_measurement_method \w
_diffrn_radiation_monochromator graphite
_diffrn_radiation_source 'fine-focus sealed tube'
_diffrn_radiation_type MoK\a
_diffrn_radiation_wavelength 0.71073
_diffrn_reflns_av_R_equivalents 0.0239
_diffrn_reflns_av_sigmaI/netI 0.0172
_diffrn_reflns_limit_h_max 12
_diffrn_reflns_limit_h_min -12
_diffrn_reflns_limit_k_max 13
_diffrn_reflns_limit_k_min -13
_diffrn_reflns_limit_l_max 24
_diffrn_reflns_limit_l_min -24
_diffrn_reflns_number 42977
_diffrn_reflns_theta_full 35.00
_diffrn_reflns_theta_max 35.00
_diffrn_reflns_theta_min 1.42
_diffrn_standards_number 0
_exptl_absorpt_coefficient_mu 0.194
_exptl_absorpt_correction_T_max 0.9319
_exptl_absorpt_correction_T_min 0.8621
_exptl_absorpt_correction_type multi-scan
_exptl_absorpt_process_details '(SADABS; Bruker, 2005)'
_exptl_crystal_colour 'light yellow'
_exptl_crystal_density_diffrn 1.377
_exptl_crystal_density_method 'not measured'
_exptl_crystal_description block
_exptl_crystal_F_000 432
_exptl_crystal_size_max 0.60
_exptl_crystal_size_mid 0.56
_exptl_crystal_size_min 0.37
_refine_diff_density_max 0.575
_refine_diff_density_min -0.364
_refine_ls_extinction_method none
_refine_ls_goodness_of_fit_ref 1.070
_refine_ls_hydrogen_treatment constr
_refine_ls_matrix_type full
_refine_ls_number_parameters 263
_refine_ls_number_reflns 8635
_refine_ls_number_restraints 0
_refine_ls_restrained_S_all 1.070
_refine_ls_R_factor_all 0.0381
_refine_ls_R_factor_gt 0.0345
_refine_ls_shift/su_max 0.001
_refine_ls_shift/su_mean 0.000
_refine_ls_structure_factor_coef Fsqd
_refine_ls_weighting_details 'calc w = 1/[\s^2^(Fo^2^)+(0.0596P)^2^+0.2351P] where P=(Fo^2^+2Fc^2^)/3'
_refine_ls_weighting_scheme calc
_refine_ls_wR_factor_gt 0.1000
_refine_ls_wR_factor_ref 0.1055
_reflns_number_gt 7903
_reflns_number_total 8635
_reflns_threshold_expression I>2\s(I)
_cod_data_source_file wn2211.cif
_cod_data_source_block I
_cod_database_code 2216164
_cod_database_fobs_code 2216164

loop_
_symmetry_equiv_pos_as_xyz
'x, y, z'
'-x, -y, -z'

loop_
_atom_site_type_symbol
_atom_site_label
_atom_site_fract_x
_atom_site_fract_y
_atom_site_fract_z
_atom_site_U_iso_or_equiv
_atom_site_adp_type
_atom_site_calc_flag
_atom_site_refinement_flags
_atom_site_occupancy
S S1 0.39580(2) 0.63360(2) 0.220153(13) 0.01541(5) Uani d . 1
O O1 0.23678(8) 0.62916(8) 0.15941(5) 0.02275(12) Uani d . 1
O O2 0.41576(9) 0.52386(7) 0.27782(5) 0.02174(12) Uani d . 1
O O3 0.83313(8) 0.95635(6) 0.09401(4) 0.01588(10) Uani d . 1
O O4 0.99483(9) 0.77446(7) 0.36449(4) 0.02030(11) Uani d . 1
N N1 0.53669(8) 0.59825(7) 0.15218(4) 0.01406(10) Uani d . 1
C C1 0.55116(9) 0.69996(9) 0.08746(5) 0.01553(12) Uani d . 1
H H1A 0.5482 0.8129 0.1182 0.019 Uiso calc R 1
H H1B 0.4608 0.6678 0.0334 0.019 Uiso calc R 1
C C2 0.72446(9) 0.66848(8) 0.05984(5) 0.01418(11) Uani d . 1
H H2 0.7114 0.5658 0.0118 0.017 Uiso calc R 1
C C3 0.83158(9) 0.64700(8) 0.15018(5) 0.01296(11) Uani d . 1
H H3 0.9272 0.5848 0.1361 0.016 Uiso calc R 1
C C4 0.70506(9) 0.55341(8) 0.18884(5) 0.01496(11) Uani d . 1
H H4A 0.7108 0.4381 0.1671 0.018 Uiso calc R 1
H H4B 0.7277 0.5847 0.2566 0.018 Uiso calc R 1
C C5 0.80278(10) 0.79956(8) 0.02205(5) 0.01600(12) Uani d . 1
C C6 0.88902(9) 0.94690(8) 0.18073(5) 0.01282(11) Uani d . 1
C C7 0.89279(9) 0.81174(8) 0.21169(5) 0.01246(11) Uani d . 1
C C8 0.44908(9) 0.83213(9) 0.29019(5) 0.01570(12) Uani d . 1
C C9 0.56938(10) 0.86295(10) 0.37214(5) 0.01873(13) Uani d . 1
H H9 0.6141 0.7784 0.3930 0.022 Uiso calc R 1
C C10 0.62124(11) 1.02188(10) 0.42204(6) 0.02109(14) Uani d . 1
H H10 0.7008 1.0433 0.4769 0.025 Uiso calc R 1
C C11 0.55587(11) 1.15034(10) 0.39124(6) 0.02036(14) Uani d . 1
C C12 0.43419(11) 1.11695(10) 0.30990(6) 0.02146(14) Uani d . 1
H H12 0.3886 1.2014 0.2893 0.026 Uiso calc R 1
C C13 0.38025(10) 0.95850(10) 0.25916(6) 0.01916(13) Uani d . 1
H H13 0.2989 0.9370 0.2050 0.023 Uiso calc R 1
C C14 0.61644(14) 1.32121(11) 0.44569(8) 0.0315(2) Uani d . 1
H H14A 0.5504 1.3937 0.4193 0.047 Uiso calc R 1
H H14B 0.7338 1.3436 0.4430 0.047 Uiso calc R 1
H H14C 0.6038 1.3354 0.5095 0.047 Uiso calc R 1
C C15 0.68402(13) 0.83273(10) -0.05901(6) 0.02343(16) Uani d . 1
H H15A 0.7383 0.9153 -0.0803 0.035 Uiso calc R 1
H H15B 0.5815 0.8679 -0.0388 0.035 Uiso calc R 1
H H15C 0.6573 0.7359 -0.1091 0.035 Uiso calc R 1
C C16 0.97315(11) 0.75615(10) -0.00403(6) 0.02156(15) Uani d . 1
H H16A 1.0209 0.8391 -0.0276 0.032 Uiso calc R 1
H H16B 0.9573 0.6554 -0.0512 0.032 Uiso calc R 1
H H16C 1.0488 0.7466 0.0502 0.032 Uiso calc R 1
C C17 0.95601(9) 1.09335(8) 0.25648(5) 0.01349(11) Uani d . 1
C C18 0.97941(10) 1.25424(9) 0.25762(5) 0.01705(12) Uani d . 1
H H18 0.9517 1.2876 0.2034 0.020 Uiso calc R 1
C C19 1.04670(11) 1.36602(9) 0.34373(6) 0.02031(14) Uani d . 1
H H19 1.0648 1.4749 0.3465 0.024 Uiso calc R 1
C C20 1.08615(11) 1.31523(10) 0.42432(6) 0.02093(14) Uani d . 1
H H20 1.1278 1.3910 0.4808 0.025 Uiso calc R 1
C C21 1.06429(10) 1.15118(9) 0.42228(5) 0.01811(13) Uani d . 1
H H21 1.0919 1.1172 0.4763 0.022 Uiso calc R 1
C C22 1.00078(9) 1.04233(8) 0.33774(5) 0.01415(11) Uani d . 1
C C23 0.96614(9) 0.86138(8) 0.31201(5) 0.01398(11) Uani d . 1

loop_
_atom_site_aniso_label
_atom_site_aniso_U_11
_atom_site_aniso_U_22
_atom_site_aniso_U_33
_atom_site_aniso_U_12
_atom_site_aniso_U_13
_atom_site_aniso_U_23
S1 0.01277(8) 0.01370(8) 0.01945(8) -0.00091(5) 0.00437(6) 0.00339(6)
O1 0.0122(2) 0.0237(3) 0.0283(3) -0.0010(2) 0.0010(2) 0.0016(2)
O2 0.0258(3) 0.0168(2) 0.0261(3) 0.0000(2) 0.0109(2) 0.0087(2)
O3 0.0234(3) 0.0116(2) 0.0113(2) -0.00181(18) 0.00137(17) 0.00251(16)
O4 0.0277(3) 0.0166(2) 0.0169(2) 0.0031(2) 0.0006(2) 0.00693(19)
N1 0.0124(2) 0.0139(2) 0.0163(2) 0.00059(18) 0.00296(18) 0.00469(19)
C1 0.0147(3) 0.0155(3) 0.0161(3) -0.0007(2) 0.0002(2) 0.0056(2)
C2 0.0165(3) 0.0118(3) 0.0131(3) -0.0018(2) 0.0026(2) 0.0020(2)
C3 0.0131(3) 0.0104(2) 0.0150(3) 0.00002(19) 0.0033(2) 0.00229(19)
C4 0.0133(3) 0.0129(3) 0.0198(3) 0.0007(2) 0.0031(2) 0.0065(2)
C5 0.0226(3) 0.0125(3) 0.0115(3) -0.0027(2) 0.0032(2) 0.0013(2)
C6 0.0145(3) 0.0111(2) 0.0121(2) -0.0003(2) 0.0023(2) 0.00204(19)
C7 0.0133(3) 0.0106(2) 0.0129(3) 0.00010(19) 0.0021(2) 0.00233(19)
C8 0.0144(3) 0.0150(3) 0.0176(3) 0.0017(2) 0.0040(2) 0.0034(2)
C9 0.0201(3) 0.0172(3) 0.0182(3) 0.0039(2) 0.0030(2) 0.0033(2)
C10 0.0208(3) 0.0194(3) 0.0199(3) 0.0032(3) 0.0021(3) 0.0000(2)
C11 0.0198(3) 0.0160(3) 0.0237(3) 0.0021(2) 0.0071(3) 0.0001(2)
C12 0.0225(3) 0.0159(3) 0.0265(4) 0.0051(3) 0.0059(3) 0.0050(3)
C13 0.0177(3) 0.0171(3) 0.0221(3) 0.0040(2) 0.0023(2) 0.0045(2)
C14 0.0332(5) 0.0175(4) 0.0372(5) 0.0005(3) 0.0063(4) -0.0044(3)
C15 0.0344(4) 0.0192(3) 0.0143(3) -0.0040(3) -0.0016(3) 0.0051(2)
C16 0.0268(4) 0.0185(3) 0.0202(3) -0.0023(3) 0.0116(3) 0.0030(2)
C17 0.0154(3) 0.0106(2) 0.0135(3) 0.0005(2) 0.0023(2) 0.00183(19)
C18 0.0216(3) 0.0115(3) 0.0172(3) 0.0007(2) 0.0032(2) 0.0028(2)
C19 0.0257(4) 0.0115(3) 0.0210(3) -0.0008(2) 0.0032(3) 0.0006(2)
C20 0.0256(4) 0.0147(3) 0.0178(3) -0.0013(3) 0.0010(3) -0.0018(2)
C21 0.0212(3) 0.0162(3) 0.0139(3) -0.0002(2) 0.0001(2) 0.0008(2)
C22 0.0155(3) 0.0123(3) 0.0134(3) 0.0005(2) 0.0015(2) 0.0019(2)
C23 0.0148(3) 0.0126(3) 0.0139(3) 0.0011(2) 0.0019(2) 0.0029(2)

loop_
_atom_type_symbol
_atom_type_description
_atom_type_scat_dispersion_real
_atom_type_scat_dispersion_imag
_atom_type_scat_source
C C 0.0033 0.0016 'International Tables Vol C Tables 4.2.6.8 and 6.1.1.4'
H H 0.0000 0.0000 'International Tables Vol C Tables 4.2.6.8 and 6.1.1.4'
N N 0.0061 0.0033 'International Tables Vol C Tables 4.2.6.8 and 6.1.1.4'
O O 0.0106 0.0060 'International Tables Vol C Tables 4.2.6.8 and 6.1.1.4'
S S 0.1246 0.1234 'International Tables Vol C Tables 4.2.6.8 and 6.1.1.4'

loop_
_geom_angle_atom_site_label_1
_geom_angle_atom_site_label_2
_geom_angle_atom_site_label_3
_geom_angle
O2 S1 O1 120.17(4)
O2 S1 N1 106.46(4)
O1 S1 N1 105.76(4)
O2 S1 C8 109.35(4)
O1 S1 C8 107.78(4)
N1 S1 C8 106.52(3)
C6 O3 C5 114.81(6)
C1 N1 C4 111.34(6)
C1 N1 S1 118.53(5)
C4 N1 S1 119.42(5)
N1 C1 C2 103.05(6)
N1 C1 H1A 111.2
C2 C1 H1A 111.2
N1 C1 H1B 111.2
C2 C1 H1B 111.2
H1A C1 H1B 109.1
C1 C2 C5 114.46(6)
C1 C2 C3 103.08(5)
C5 C2 C3 113.88(6)
C1 C2 H2 108.4
C5 C2 H2 108.4
C3 C2 H2 108.4
C7 C3 C4 113.62(6)
C7 C3 C2 107.12(5)
C4 C3 C2 103.12(6)
C7 C3 H3 110.9
C4 C3 H3 110.9
C2 C3 H3 110.9
N1 C4 C3 104.45(6)
N1 C4 H4A 110.9
C3 C4 H4A 110.9
N1 C4 H4B 110.9
C3 C4 H4B 110.9
H4A C4 H4B 108.9
O3 C5 C15 104.14(6)
O3 C5 C16 107.55(6)
C15 C5 C16 111.62(7)
O3 C5 C2 110.56(5)
C15 C5 C2 112.44(6)
C16 C5 C2 110.27(6)
O3 C6 C7 127.24(6)
O3 C6 C17 120.89(6)
C7 C6 C17 111.87(6)
C6 C7 C23 107.48(6)
C6 C7 C3 123.28(6)
C23 C7 C3 129.24(6)
C13 C8 C9 120.73(7)
C13 C8 S1 119.21(6)
C9 C8 S1 119.85(6)
C10 C9 C8 118.95(7)
C10 C9 H9 120.5
C8 C9 H9 120.5
C9 C10 C11 121.18(8)
C9 C10 H10 119.4
C11 C10 H10 119.4
C12 C11 C10 118.97(7)
C12 C11 C14 120.94(8)
C10 C11 C14 120.09(8)
C13 C12 C11 120.66(8)
C13 C12 H12 119.7
C11 C12 H12 119.7
C12 C13 C8 119.49(7)
C12 C13 H13 120.3
C8 C13 H13 120.3
C11 C14 H14A 109.5
C11 C14 H14B 109.5
H14A C14 H14B 109.5
C11 C14 H14C 109.5
H14A C14 H14C 109.5
H14B C14 H14C 109.5
C5 C15 H15A 109.5
C5 C15 H15B 109.5
H15A C15 H15B 109.5
C5 C15 H15C 109.5
H15A C15 H15C 109.5
H15B C15 H15C 109.5
C5 C16 H16A 109.5
C5 C16 H16B 109.5
H16A C16 H16B 109.5
C5 C16 H16C 109.5
H16A C16 H16C 109.5
H16B C16 H16C 109.5
C18 C17 C22 121.23(6)
C18 C17 C6 132.27(7)
C22 C17 C6 106.50(6)
C17 C18 C19 117.81(7)
C17 C18 H18 121.1
C19 C18 H18 121.1
C20 C19 C18 120.64(7)
C20 C19 H19 119.7
C18 C19 H19 119.7
C19 C20 C21 121.16(7)
C19 C20 H20 119.4
C21 C20 H20 119.4
C22 C21 C20 117.92(7)
C22 C21 H21 121.0
C20 C21 H21 121.0
C21 C22 C17 121.20(7)
C21 C22 C23 130.91(7)
C17 C22 C23 107.89(6)
O4 C23 C7 127.46(6)
O4 C23 C22 126.32(7)
C7 C23 C22 106.23(6)

loop_
_geom_bond_atom_site_label_1
_geom_bond_atom_site_label_2
_geom_bond_distance
S1 O2 1.4337(6)
S1 O1 1.4383(7)
S1 N1 1.6329(6)
S1 C8 1.7563(8)
O3 C6 1.3343(8)
O3 C5 1.4827(9)
O4 C23 1.2226(9)
N1 C1 1.4770(9)
N1 C4 1.4849(9)
C1 C2 1.5325(10)
C1 H1A 0.97
C1 H1B 0.97
C2 C5 1.5328(10)
C2 C3 1.5462(10)
C2 H2 0.98
C3 C7 1.4923(9)
C3 C4 1.5332(10)
C3 H3 0.98
C4 H4A 0.97
C4 H4B 0.97
C5 C15 1.5202(11)
C5 C16 1.5217(12)
C6 C7 1.3581(9)
C6 C17 1.4779(9)
C7 C23 1.4734(10)
C8 C13 1.3953(11)
C8 C9 1.3960(11)
C9 C10 1.3892(11)
C9 H9 0.93
C10 C11 1.3992(12)
C10 H10 0.93
C11 C12 1.3942(13)
C11 C14 1.5031(12)
C12 C13 1.3916(12)
C12 H12 0.93
C13 H13 0.93
C14 H14A 0.96
C14 H14B 0.96
C14 H14C 0.96
C15 H15A 0.96
C15 H15B 0.96
C15 H15C 0.96
C16 H16A 0.96
C16 H16B 0.96
C16 H16C 0.96
C17 C18 1.3831(10)
C17 C22 1.4012(10)
C18 C19 1.4099(11)
C18 H18 0.93
C19 C20 1.3859(12)
C19 H19 0.93
C20 C21 1.4057(11)
C20 H20 0.93
C21 C22 1.3770(10)
C21 H21 0.93
C22 C23 1.5063(10)

loop_
_geom_hbond_atom_site_label_D
_geom_hbond_atom_site_label_H
_geom_hbond_atom_site_label_A
_geom_hbond_site_symmetry_A
_geom_hbond_distance_DH
_geom_hbond_distance_HA
_geom_hbond_distance_DA
_geom_hbond_angle_DHA
_geom_hbond_publ_flag
C3 H3 O1 1_655 0.98 2.45 3.2451(10) 138 y
C16 H16A O3 2_775 0.96 2.55 3.5075(11) 175 y
C16 H16C O1 1_655 0.96 2.49 3.4151(11) 161 y
C21 H21 O4 2_776 0.93 2.56 3.2266(9) 129 y

loop_
_geom_torsion_atom_site_label_1
_geom_torsion_atom_site_label_2
_geom_torsion_atom_site_label_3
_geom_torsion_atom_site_label_4
_geom_torsion
O2 S1 N1 C1 -177.15(5)
O1 S1 N1 C1 53.96(6)
C8 S1 N1 C1 -60.54(6)
O2 S1 N1 C4 -35.69(6)
O1 S1 N1 C4 -164.58(5)
C8 S1 N1 C4 80.92(6)
C4 N1 C1 C2 18.78(7)
S1 N1 C1 C2 163.14(5)
N1 C1 C2 C5 -159.04(6)
N1 C1 C2 C3 -34.83(6)
C1 C2 C3 C7 -81.83(6)
C5 C2 C3 C7 42.77(8)
C1 C2 C3 C4 38.33(6)
C5 C2 C3 C4 162.92(6)
C1 N1 C4 C3 5.19(7)
S1 N1 C4 C3 -138.82(5)
C7 C3 C4 N1 88.79(7)
C2 C3 C4 N1 -26.79(7)
C6 O3 C5 C15 160.01(6)
C6 O3 C5 C16 -81.43(7)
C6 O3 C5 C2 39.02(9)
C1 C2 C5 O3 61.71(8)
C3 C2 C5 O3 -56.54(8)
C1 C2 C5 C15 -54.22(8)
C3 C2 C5 C15 -172.46(6)
C1 C2 C5 C16 -179.49(6)
C3 C2 C5 C16 62.27(8)
C5 O3 C6 C7 -12.17(10)
C5 O3 C6 C17 168.12(6)
O3 C6 C7 C23 179.60(7)
C17 C6 C7 C23 -0.67(8)
O3 C6 C7 C3 -0.19(11)
C17 C6 C7 C3 179.54(6)
C4 C3 C7 C6 -128.50(7)
C2 C3 C7 C6 -15.31(9)
C4 C3 C7 C23 51.76(10)
C2 C3 C7 C23 164.96(7)
O2 S1 C8 C13 -155.29(6)
O1 S1 C8 C13 -23.07(7)
N1 S1 C8 C13 90.05(7)
O2 S1 C8 C9 29.79(7)
O1 S1 C8 C9 162.01(6)
N1 S1 C8 C9 -84.87(7)
C13 C8 C9 C10 -0.70(12)
S1 C8 C9 C10 174.14(6)
C8 C9 C10 C11 -0.40(12)
C9 C10 C11 C12 1.24(13)
C9 C10 C11 C14 -178.93(8)
C10 C11 C12 C13 -0.99(13)
C14 C11 C12 C13 179.17(8)
C11 C12 C13 C8 -0.07(13)
C9 C8 C13 C12 0.93(12)
S1 C8 C13 C12 -173.94(6)
O3 C6 C17 C18 -1.65(12)
C7 C6 C17 C18 178.60(8)
O3 C6 C17 C22 179.12(6)
C7 C6 C17 C22 -0.63(8)
C22 C17 C18 C19 -1.27(11)
C6 C17 C18 C19 179.59(8)
C17 C18 C19 C20 -0.60(12)
C18 C19 C20 C21 1.57(13)
C19 C20 C21 C22 -0.63(13)
C20 C21 C22 C17 -1.25(12)
C20 C21 C22 C23 178.69(8)
C18 C17 C22 C21 2.25(11)
C6 C17 C22 C21 -178.42(7)
C18 C17 C22 C23 -177.71(7)
C6 C17 C22 C23 1.63(8)
C6 C7 C23 O4 -177.94(8)
C3 C7 C23 O4 1.83(12)
C6 C7 C23 C22 1.63(8)
C3 C7 C23 C22 -178.61(7)
C21 C22 C23 O4 -2.41(13)
C17 C22 C23 O4 177.54(7)
C21 C22 C23 C7 178.01(8)
C17 C22 C23 C7 -2.03(8)
